data_4518038
loop_
_publ_author_name
'De, Nirupam'
'Ko, Donguk'
'Baek, Seung-yeol'
'Oh, Changjin'
'Kim, Jiyoung'
'Baik, Mu-Hyun'
'Yoo, Eun Jeong'

_publ_section_title
;
 Cu(I)-Catalyzed Enantioselective [5 + 1] Cycloaddition of N-Aromatic
 Compounds and Alkynes via Chelating-Assisted 1,2-Dearomative Addition
;
_journal_name_full 'ACS Catalysis'
_journal_page_first 10905
_journal_paper_doi 10.1021/acscatal.0c03014
_journal_year 2020
_chemical_formula_sum 'C30 H27 Cl N2 O5 S'
_chemical_formula_weight 563.04
_space_group_crystal_system monoclinic
_space_group_IT_number 14
_space_group_name_Hall '-P 2ybc'
_space_group_name_H-M_alt 'P 1 21/c 1'
_atom_sites_solution_hydrogens mixed
_audit_creation_method SHELXL-2018/3
_cell_angle_alpha 90
_cell_angle_beta 107.7771(11)
_cell_angle_gamma 90
_cell_formula_units_Z 4
_cell_length_a 9.7732(3)
_cell_length_b 22.9861(8)
_cell_length_c 12.4889(4)
_cell_measurement_reflns_used 9989
_cell_measurement_temperature 173(2)
_cell_measurement_theta_max 28.32
_cell_measurement_theta_min 2.93
_cell_volume 2671.64(15)
_computing_cell_refinement 'Bruker APEXIII'
_computing_data_collection 'Bruker APEXIII'
_computing_data_reduction 'Bruker SAINT'
_computing_molecular_graphics ORTEP
_computing_publication_material CIFTAB
_computing_structure_refinement SHELXL
_computing_structure_solution SHELXS
_diffrn_ambient_temperature 173(2)
_diffrn_measured_fraction_theta_full 0.988
_diffrn_measured_fraction_theta_max 0.988
_diffrn_measurement_device_type 'Bruker PHOTON II'
_diffrn_measurement_method 'phi and omega scans'
_diffrn_radiation_type MoK\a
_diffrn_radiation_wavelength 0.71073
_diffrn_reflns_av_R_equivalents 0.0355
_diffrn_reflns_av_unetI/netI 0.0296
_diffrn_reflns_Laue_measured_fraction_full 0.988
_diffrn_reflns_Laue_measured_fraction_max 0.988
_diffrn_reflns_limit_h_max 12
_diffrn_reflns_limit_h_min -13
_diffrn_reflns_limit_k_max 30
_diffrn_reflns_limit_k_min -30
_diffrn_reflns_limit_l_max 16
_diffrn_reflns_limit_l_min -15
_diffrn_reflns_number 30954
_diffrn_reflns_point_group_measured_fraction_full 0.988
_diffrn_reflns_point_group_measured_fraction_max 0.988
_diffrn_reflns_theta_full 25.242
_diffrn_reflns_theta_max 28.318
_diffrn_reflns_theta_min 2.929
_diffrn_source 'fine-focus sealed tube'
_exptl_absorpt_coefficient_mu 0.266
_exptl_absorpt_correction_T_max 0.7457
_exptl_absorpt_correction_T_min 0.6840
_exptl_absorpt_correction_type multi-scan
_exptl_absorpt_process_details SADABS
_exptl_crystal_colour yellow
_exptl_crystal_density_diffrn 1.400
_exptl_crystal_description block
_exptl_crystal_F_000 1176
_exptl_crystal_size_max 0.157
_exptl_crystal_size_mid 0.142
_exptl_crystal_size_min 0.087
_refine_diff_density_max 0.368
_refine_diff_density_min -0.430
_refine_diff_density_rms 0.049
_refine_ls_extinction_method none
_refine_ls_goodness_of_fit_ref 1.061
_refine_ls_hydrogen_treatment mixed
_refine_ls_matrix_type full
_refine_ls_number_parameters 364
_refine_ls_number_reflns 6574
_refine_ls_number_restraints 0
_refine_ls_restrained_S_all 1.061
_refine_ls_R_factor_all 0.0545
_refine_ls_R_factor_gt 0.0446
_refine_ls_shift/su_max 0.000
_refine_ls_shift/su_mean 0.000
_refine_ls_structure_factor_coef Fsqd
_refine_ls_weighting_details 'w=1/[\s^2^(Fo^2^)+(0.0426P)^2^+1.7258P] where P=(Fo^2^+2Fc^2^)/3'
_refine_ls_weighting_scheme calc
_refine_ls_wR_factor_gt 0.1047
_refine_ls_wR_factor_ref 0.1097
_reflns_Friedel_coverage 0.000
_reflns_number_gt 5617
_reflns_number_total 6574
_reflns_threshold_expression 'I > 2\s(I)'
_cod_data_source_file cs0c03014_si_003.cif
_cod_data_source_block A19133O_014
_cod_depositor_comments
;
The following automatic conversions were performed:

data item '_exptl_absorpt_correction_type' value 'MULTI-SCAN' was
changed to 'multi-scan' in accordance with the
/home/data/users/saulius/crontab/automatic-downloads/rss-feeds/ACS/lib/dictionaries/cif_core.dic
dictionary named 'cif_core.dic' version 2.4.2 last updated on
2011-04-26.

Automatic conversion script
Id: cif_fix_values 7556 2019-12-06 15:28:31Z antanas 
;
_cod_original_sg_symbol_H-M 'P 21/c'
_cod_database_code 4518038
_shelx_shelxl_version_number 2018/3
_shelx_space_group_comment
;
The symmetry employed for this shelxl refinement is uniquely defined
by the following loop, which should always be used as a source of
symmetry information in preference to the above space-group names.
They are only intended as comments.
;
_shelx_estimated_absorpt_t_min 0.959
_shelx_estimated_absorpt_t_max 0.977

loop_
_space_group_symop_operation_xyz
'x, y, z'
'-x, y+1/2, -z+1/2'
'-x, -y, -z'
'x, -y-1/2, z-1/2'

loop_
_atom_site_label
_atom_site_type_symbol
_atom_site_fract_x
_atom_site_fract_y
_atom_site_fract_z
_atom_site_U_iso_or_equiv
_atom_site_adp_type
_atom_site_occupancy
_atom_site_site_symmetry_order
_atom_site_calc_flag
_atom_site_refinement_flags_posn
_atom_site_refinement_flags_adp
_atom_site_refinement_flags_occupancy
_atom_site_disorder_assembly
_atom_site_disorder_group
N1 N 0.63696(13) 0.35471(6) 0.27457(11) 0.0207(3) Uani 1 1 d . . . . .
C2 C 0.74944(16) 0.39625(7) 0.30565(13) 0.0215(3) Uani 1 1 d . . . . .
C3 C 0.72723(18) 0.45475(8) 0.32265(15) 0.0277(3) Uani 1 1 d . . . . .
H3 H 0.634003 0.467656 0.320279 0.033 Uiso 1 1 calc R U . . .
C4 C 0.83924(19) 0.49491(8) 0.34315(15) 0.0314(4) Uani 1 1 d . . . . .
H4 H 0.821632 0.534861 0.353307 0.038 Uiso 1 1 calc R U . . .
C5 C 0.97697(19) 0.47640(8) 0.34873(15) 0.0312(4) Uani 1 1 d . . . . .
C6 C 1.00123(18) 0.41773(8) 0.33694(14) 0.0291(4) Uani 1 1 d . . . . .
H6 H 1.095823 0.404791 0.343719 0.035 Uiso 1 1 calc R U . . .
C7 C 0.89010(17) 0.37729(7) 0.31539(13) 0.0239(3) Uani 1 1 d . . . . .
C8 C 0.91593(17) 0.31566(8) 0.30408(13) 0.0257(3) Uani 1 1 d . . . . .
H8 H 1.006263 0.303265 0.298567 0.031 Uiso 1 1 calc R U . . .
C9 C 0.81527(17) 0.27643(7) 0.30132(13) 0.0239(3) Uani 1 1 d . . . . .
H9 H 0.835734 0.236398 0.295042 0.029 Uiso 1 1 calc R U . . .
C10 C 0.67064(16) 0.29361(7) 0.30784(13) 0.0204(3) Uani 1 1 d . . . . .
H10 H 0.591(2) 0.2705(9) 0.2523(17) 0.031 Uiso 1 1 d . U . . .
C11 C 0.64437(16) 0.28606(7) 0.42146(13) 0.0210(3) Uani 1 1 d . . . . .
N12 N 0.49594(14) 0.29722(6) 0.41024(11) 0.0222(3) Uani 1 1 d . . . . .
C13 C 0.42425(17) 0.33670(7) 0.32383(13) 0.0224(3) Uani 1 1 d . . . . .
H13 H 0.327(2) 0.3396(8) 0.3116(16) 0.027 Uiso 1 1 d . U . . .
C14 C 0.49437(16) 0.36888(7) 0.26744(13) 0.0208(3) Uani 1 1 d . . . . .
C15 C 0.41623(15) 0.41391(7) 0.18717(13) 0.0209(3) Uani 1 1 d . . . . .
C16 C 0.30931(17) 0.44728(7) 0.21105(14) 0.0246(3) Uani 1 1 d . . . . .
H16 H 0.291532 0.442529 0.281200 0.029 Uiso 1 1 calc R U . . .
C17 C 0.22921(17) 0.48703(7) 0.13424(15) 0.0269(3) Uani 1 1 d . . . . .
H17 H 0.155477 0.508967 0.150342 0.032 Uiso 1 1 calc R U . . .
C18 C 0.25857(18) 0.49430(7) 0.03304(14) 0.0267(3) Uani 1 1 d . . . . .
C19 C 0.36294(18) 0.46198(7) 0.00701(14) 0.0257(3) Uani 1 1 d . . . . .
H19 H 0.380380 0.467023 -0.063196 0.031 Uiso 1 1 calc R U . . .
C20 C 0.44226(17) 0.42198(7) 0.08463(13) 0.0237(3) Uani 1 1 d . . . . .
H20 H 0.515089 0.399875 0.067595 0.028 Uiso 1 1 calc R U . . .
O21 O 1.09384(15) 0.51219(6) 0.36438(13) 0.0429(3) Uani 1 1 d . . . . .
C22 C 1.0712(3) 0.57296(10) 0.3732(2) 0.0479(5) Uani 1 1 d . . . . .
H22A H 1.159767 0.594033 0.376936 0.072 Uiso 1 1 calc R U . . .
H22B H 1.044624 0.580684 0.441372 0.072 Uiso 1 1 calc R U . . .
H22C H 0.993799 0.585989 0.307203 0.072 Uiso 1 1 calc R U . . .
C23 C 0.73480(18) 0.27618(8) 0.52304(14) 0.0269(3) Uani 1 1 d . . . . .
H23 H 0.699(2) 0.2797(9) 0.5878(17) 0.032 Uiso 1 1 d . U . . .
C24 C 0.88903(18) 0.25912(8) 0.55211(14) 0.0296(4) Uani 1 1 d . . . . .
O25 O 0.98331(15) 0.28759(7) 0.61353(14) 0.0507(4) Uani 1 1 d . . . . .
O26 O 0.90645(13) 0.20759(6) 0.50971(11) 0.0339(3) Uani 1 1 d . . . . .
C27 C 1.0536(2) 0.18646(11) 0.53248(19) 0.0479(5) Uani 1 1 d . . . . .
H27A H 1.083880 0.165460 0.605147 0.057 Uiso 1 1 calc R U . . .
H27B H 1.119738 0.219620 0.537061 0.057 Uiso 1 1 calc R U . . .
C28 C 1.0586(3) 0.14666(10) 0.4398(2) 0.0535(6) Uani 1 1 d . . . . .
H28A H 1.155994 0.130980 0.455258 0.080 Uiso 1 1 calc R U . . .
H28B H 1.032506 0.168194 0.368650 0.080 Uiso 1 1 calc R U . . .
H28C H 0.990722 0.114607 0.434319 0.080 Uiso 1 1 calc R U . . .
S29 S 0.40103(4) 0.23922(2) 0.43020(3) 0.02511(10) Uani 1 1 d . . . . .
O30 O 0.25554(13) 0.25905(6) 0.40148(12) 0.0347(3) Uani 1 1 d . . . . .
O31 O 0.47243(14) 0.21775(6) 0.54015(10) 0.0337(3) Uani 1 1 d . . . . .
C36 C 0.41823(17) 0.18814(7) 0.33056(14) 0.0259(3) Uani 1 1 d . . . . .
C37 C 0.3136(2) 0.18547(8) 0.22647(16) 0.0356(4) Uani 1 1 d . . . . .
H37 H 0.230045 0.209055 0.211141 0.043 Uiso 1 1 calc R U . . .
C38 C 0.3324(2) 0.14816(9) 0.14547(17) 0.0432(5) Uani 1 1 d . . . . .
H38 H 0.260199 0.145923 0.074611 0.052 Uiso 1 1 calc R U . . .
C39 C 0.4550(2) 0.11370(8) 0.16539(17) 0.0400(4) Uani 1 1 d . . . . .
C40 C 0.5576(2) 0.11709(8) 0.27029(17) 0.0394(4) Uani 1 1 d . . . . .
H40 H 0.641237 0.093532 0.285492 0.047 Uiso 1 1 calc R U . . .
C41 C 0.54148(19) 0.15392(8) 0.35355(16) 0.0326(4) Uani 1 1 d . . . . .
H41 H 0.612999 0.155771 0.424810 0.039 Uiso 1 1 calc R U . . .
C42 C 0.4752(3) 0.07366(10) 0.0751(2) 0.0560(6) Uani 1 1 d . . . . .
H42A H 0.535584 0.040638 0.110403 0.084 Uiso 1 1 calc R U . . .
H42B H 0.521613 0.095056 0.027818 0.084 Uiso 1 1 calc R U . . .
H42C H 0.381321 0.059388 0.028664 0.084 Uiso 1 1 calc R U . . .
Cl43 Cl 0.16393(6) 0.54641(2) -0.06182(4) 0.04508(14) Uani 1 1 d . . . . .

loop_
_atom_site_aniso_label
_atom_site_aniso_U_11
_atom_site_aniso_U_22
_atom_site_aniso_U_33
_atom_site_aniso_U_23
_atom_site_aniso_U_13
_atom_site_aniso_U_12
N1 0.0165(6) 0.0204(6) 0.0248(6) 0.0020(5) 0.0059(5) 0.0022(5)
C2 0.0184(7) 0.0262(8) 0.0204(7) 0.0009(6) 0.0066(6) -0.0002(6)
C3 0.0220(8) 0.0298(8) 0.0329(9) -0.0043(7) 0.0106(7) -0.0004(6)
C4 0.0321(9) 0.0282(9) 0.0355(9) -0.0074(7) 0.0124(7) -0.0052(7)
C5 0.0278(9) 0.0383(10) 0.0286(8) -0.0046(7) 0.0105(7) -0.0116(7)
C6 0.0198(7) 0.0402(10) 0.0285(8) -0.0001(7) 0.0092(6) -0.0018(7)
C7 0.0200(7) 0.0311(8) 0.0214(7) 0.0015(6) 0.0075(6) 0.0003(6)
C8 0.0195(7) 0.0343(9) 0.0247(8) 0.0019(6) 0.0086(6) 0.0067(6)
C9 0.0237(8) 0.0255(8) 0.0223(7) 0.0017(6) 0.0068(6) 0.0072(6)
C10 0.0189(7) 0.0203(7) 0.0209(7) 0.0004(5) 0.0046(6) 0.0017(6)
C11 0.0179(7) 0.0203(7) 0.0243(7) 0.0007(6) 0.0056(6) -0.0003(6)
N12 0.0185(6) 0.0234(6) 0.0243(6) 0.0049(5) 0.0059(5) 0.0011(5)
C13 0.0162(7) 0.0233(7) 0.0264(7) 0.0031(6) 0.0047(6) 0.0029(6)
C14 0.0172(7) 0.0209(7) 0.0236(7) 0.0002(6) 0.0052(6) 0.0009(6)
C15 0.0165(7) 0.0195(7) 0.0255(7) 0.0019(6) 0.0046(6) -0.0005(5)
C16 0.0231(8) 0.0251(8) 0.0276(8) 0.0032(6) 0.0108(6) 0.0014(6)
C17 0.0216(8) 0.0245(8) 0.0346(9) 0.0021(7) 0.0086(7) 0.0042(6)
C18 0.0249(8) 0.0229(8) 0.0282(8) 0.0058(6) 0.0020(6) 0.0011(6)
C19 0.0260(8) 0.0274(8) 0.0244(8) 0.0028(6) 0.0086(6) -0.0013(6)
C20 0.0212(7) 0.0225(8) 0.0281(8) 0.0000(6) 0.0086(6) 0.0016(6)
O21 0.0345(7) 0.0448(8) 0.0538(9) -0.0116(7) 0.0199(6) -0.0188(6)
C22 0.0518(13) 0.0427(12) 0.0524(13) -0.0070(10) 0.0208(10) -0.0221(10)
C23 0.0224(8) 0.0325(9) 0.0244(8) 0.0030(6) 0.0052(6) -0.0010(6)
C24 0.0217(8) 0.0375(9) 0.0255(8) 0.0088(7) 0.0012(6) -0.0012(7)
O25 0.0250(7) 0.0552(9) 0.0595(9) -0.0050(7) -0.0055(6) -0.0060(6)
O26 0.0214(6) 0.0399(7) 0.0384(7) 0.0057(6) 0.0060(5) 0.0042(5)
C27 0.0260(10) 0.0681(15) 0.0489(12) 0.0147(11) 0.0105(8) 0.0139(10)
C28 0.0443(12) 0.0385(11) 0.0861(18) 0.0087(11) 0.0323(12) 0.0080(9)
S29 0.01983(19) 0.0259(2) 0.0305(2) 0.00774(15) 0.00910(15) 0.00080(15)
O30 0.0217(6) 0.0356(7) 0.0504(8) 0.0102(6) 0.0162(5) 0.0023(5)
O31 0.0356(7) 0.0359(7) 0.0309(6) 0.0111(5) 0.0120(5) 0.0004(5)
C36 0.0227(8) 0.0229(8) 0.0306(8) 0.0054(6) 0.0058(6) -0.0021(6)
C37 0.0261(9) 0.0329(9) 0.0406(10) 0.0051(8) -0.0005(7) -0.0010(7)
C38 0.0508(12) 0.0363(10) 0.0340(10) 0.0005(8) 0.0001(9) -0.0075(9)
C39 0.0552(13) 0.0275(9) 0.0389(10) 0.0034(8) 0.0169(9) -0.0045(8)
C40 0.0452(11) 0.0309(9) 0.0424(11) 0.0060(8) 0.0139(9) 0.0127(8)
C41 0.0286(9) 0.0308(9) 0.0347(9) 0.0075(7) 0.0040(7) 0.0061(7)
C42 0.0919(19) 0.0393(12) 0.0422(12) 0.0010(9) 0.0284(13) 0.0007(12)
Cl43 0.0461(3) 0.0474(3) 0.0396(3) 0.0198(2) 0.0099(2) 0.0205(2)

loop_
_atom_type_symbol
_atom_type_description
_atom_type_scat_dispersion_real
_atom_type_scat_dispersion_imag
_atom_type_scat_source
C C 0.0033 0.0016 'International Tables Vol C Tables 4.2.6.8 and 6.1.1.4'
H H 0.0000 0.0000 'International Tables Vol C Tables 4.2.6.8 and 6.1.1.4'
N N 0.0061 0.0033 'International Tables Vol C Tables 4.2.6.8 and 6.1.1.4'
O O 0.0106 0.0060 'International Tables Vol C Tables 4.2.6.8 and 6.1.1.4'
S S 0.1246 0.1234 'International Tables Vol C Tables 4.2.6.8 and 6.1.1.4'
Cl Cl 0.1484 0.1585 'International Tables Vol C Tables 4.2.6.8 and 6.1.1.4'

loop_
_geom_angle_atom_site_label_1
_geom_angle_atom_site_label_2
_geom_angle_atom_site_label_3
_geom_angle
_geom_angle_site_symmetry_1
_geom_angle_site_symmetry_3
_geom_angle_publ_flag
C14 N1 C2 122.12(13) . . ?
C14 N1 C10 111.72(12) . . ?
C2 N1 C10 118.49(12) . . ?
C3 C2 C7 118.64(15) . . ?
C3 C2 N1 123.33(14) . . ?
C7 C2 N1 117.98(14) . . ?
C2 C3 C4 121.22(16) . . ?
C2 C3 H3 119.4 . . ?
C4 C3 H3 119.4 . . ?
C5 C4 C3 119.96(16) . . ?
C5 C4 H4 120.0 . . ?
C3 C4 H4 120.0 . . ?
O21 C5 C6 115.91(16) . . ?
O21 C5 C4 124.99(17) . . ?
C6 C5 C4 119.10(16) . . ?
C5 C6 C7 121.47(16) . . ?
C5 C6 H6 119.3 . . ?
C7 C6 H6 119.3 . . ?
C6 C7 C2 119.50(15) . . ?
C6 C7 C8 121.42(15) . . ?
C2 C7 C8 119.07(14) . . ?
C9 C8 C7 121.03(15) . . ?
C9 C8 H8 119.5 . . ?
C7 C8 H8 119.5 . . ?
C8 C9 C10 121.69(15) . . ?
C8 C9 H9 119.2 . . ?
C10 C9 H9 119.2 . . ?
N1 C10 C9 111.74(13) . . ?
N1 C10 C11 106.49(12) . . ?
C9 C10 C11 116.81(13) . . ?
N1 C10 H10 104.3(11) . . ?
C9 C10 H10 111.4(11) . . ?
C11 C10 H10 105.2(11) . . ?
C23 C11 N12 118.82(14) . . ?
C23 C11 C10 131.04(15) . . ?
N12 C11 C10 109.89(12) . . ?
C13 N12 C11 115.92(13) . . ?
C13 N12 S29 116.85(11) . . ?
C11 N12 S29 115.41(10) . . ?
C14 C13 N12 122.51(14) . . ?
C14 C13 H13 122.7(12) . . ?
N12 C13 H13 114.8(12) . . ?
C13 C14 N1 119.54(14) . . ?
C13 C14 C15 119.95(14) . . ?
N1 C14 C15 120.05(13) . . ?
C20 C15 C16 118.75(14) . . ?
C20 C15 C14 120.97(14) . . ?
C16 C15 C14 120.21(14) . . ?
C17 C16 C15 121.06(15) . . ?
C17 C16 H16 119.5 . . ?
C15 C16 H16 119.5 . . ?
C16 C17 C18 118.73(15) . . ?
C16 C17 H17 120.6 . . ?
C18 C17 H17 120.6 . . ?
C19 C18 C17 121.53(15) . . ?
C19 C18 Cl43 119.24(13) . . ?
C17 C18 Cl43 119.21(13) . . ?
C18 C19 C20 119.20(15) . . ?
C18 C19 H19 120.4 . . ?
C20 C19 H19 120.4 . . ?
C19 C20 C15 120.71(15) . . ?
C19 C20 H20 119.6 . . ?
C15 C20 H20 119.6 . . ?
C5 O21 C22 117.21(16) . . ?
O21 C22 H22A 109.5 . . ?
O21 C22 H22B 109.5 . . ?
H22A C22 H22B 109.5 . . ?
O21 C22 H22C 109.5 . . ?
H22A C22 H22C 109.5 . . ?
H22B C22 H22C 109.5 . . ?
C11 C23 C24 127.38(16) . . ?
C11 C23 H23 118.2(12) . . ?
C24 C23 H23 114.4(12) . . ?
O25 C24 O26 125.10(17) . . ?
O25 C24 C23 122.35(18) . . ?
O26 C24 C23 112.35(15) . . ?
C24 O26 C27 117.18(16) . . ?
O26 C27 C28 108.51(18) . . ?
O26 C27 H27A 110.0 . . ?
C28 C27 H27A 110.0 . . ?
O26 C27 H27B 110.0 . . ?
C28 C27 H27B 110.0 . . ?
H27A C27 H27B 108.4 . . ?
C27 C28 H28A 109.5 . . ?
C27 C28 H28B 109.5 . . ?
H28A C28 H28B 109.5 . . ?
C27 C28 H28C 109.5 . . ?
H28A C28 H28C 109.5 . . ?
H28B C28 H28C 109.5 . . ?
O31 S29 O30 120.57(8) . . ?
O31 S29 N12 106.66(7) . . ?
O30 S29 N12 105.11(7) . . ?
O31 S29 C36 109.07(8) . . ?
O30 S29 C36 109.77(8) . . ?
N12 S29 C36 104.36(7) . . ?
C37 C36 C41 120.74(17) . . ?
C37 C36 S29 119.39(14) . . ?
C41 C36 S29 119.69(13) . . ?
C38 C37 C36 119.28(18) . . ?
C38 C37 H37 120.4 . . ?
C36 C37 H37 120.4 . . ?
C37 C38 C39 121.44(18) . . ?
C37 C38 H38 119.3 . . ?
C39 C38 H38 119.3 . . ?
C40 C39 C38 118.06(19) . . ?
C40 C39 C42 121.1(2) . . ?
C38 C39 C42 120.8(2) . . ?
C41 C40 C39 121.84(18) . . ?
C41 C40 H40 119.1 . . ?
C39 C40 H40 119.1 . . ?
C40 C41 C36 118.64(17) . . ?
C40 C41 H41 120.7 . . ?
C36 C41 H41 120.7 . . ?
C39 C42 H42A 109.5 . . ?
C39 C42 H42B 109.5 . . ?
H42A C42 H42B 109.5 . . ?
C39 C42 H42C 109.5 . . ?
H42A C42 H42C 109.5 . . ?
H42B C42 H42C 109.5 . . ?

loop_
_geom_bond_atom_site_label_1
_geom_bond_atom_site_label_2
_geom_bond_distance
_geom_bond_site_symmetry_2
_geom_bond_publ_flag
N1 C14 1.4071(19) . ?
N1 C2 1.418(2) . ?
N1 C10 1.4732(19) . ?
C2 C3 1.389(2) . ?
C2 C7 1.411(2) . ?
C3 C4 1.395(2) . ?
C3 H3 0.9500 . ?
C4 C5 1.393(3) . ?
C4 H4 0.9500 . ?
C5 O21 1.372(2) . ?
C5 C6 1.385(3) . ?
C6 C7 1.392(2) . ?
C6 H6 0.9500 . ?
C7 C8 1.453(2) . ?
C8 C9 1.327(2) . ?
C8 H8 0.9500 . ?
C9 C10 1.494(2) . ?
C9 H9 0.9500 . ?
C10 C11 1.527(2) . ?
C10 H10 1.02(2) . ?
C11 C23 1.326(2) . ?
C11 N12 1.4372(19) . ?
N12 C13 1.4204(19) . ?
N12 S29 1.6855(14) . ?
C13 C14 1.344(2) . ?
C13 H13 0.92(2) . ?
C14 C15 1.481(2) . ?
C15 C20 1.392(2) . ?
C15 C16 1.400(2) . ?
C16 C17 1.382(2) . ?
C16 H16 0.9500 . ?
C17 C18 1.389(2) . ?
C17 H17 0.9500 . ?
C18 C19 1.379(2) . ?
C18 Cl43 1.7391(16) . ?
C19 C20 1.388(2) . ?
C19 H19 0.9500 . ?
C20 H20 0.9500 . ?
O21 C22 1.424(3) . ?
C22 H22A 0.9800 . ?
C22 H22B 0.9800 . ?
C22 H22C 0.9800 . ?
C23 C24 1.491(2) . ?
C23 H23 0.98(2) . ?
C24 O25 1.198(2) . ?
C24 O26 1.329(2) . ?
O26 C27 1.461(2) . ?
C27 C28 1.488(4) . ?
C27 H27A 0.9900 . ?
C27 H27B 0.9900 . ?
C28 H28A 0.9800 . ?
C28 H28B 0.9800 . ?
C28 H28C 0.9800 . ?
S29 O31 1.4251(13) . ?
S29 O30 1.4307(12) . ?
S29 C36 1.7559(18) . ?
C36 C37 1.388(2) . ?
C36 C41 1.393(2) . ?
C37 C38 1.380(3) . ?
C37 H37 0.9500 . ?
C38 C39 1.394(3) . ?
C38 H38 0.9500 . ?
C39 C40 1.388(3) . ?
C39 C42 1.514(3) . ?
C40 C41 1.387(3) . ?
C40 H40 0.9500 . ?
C41 H41 0.9500 . ?
C42 H42A 0.9800 . ?
C42 H42B 0.9800 . ?
C42 H42C 0.9800 . ?

loop_
_geom_torsion_atom_site_label_1
_geom_torsion_atom_site_label_2
_geom_torsion_atom_site_label_3
_geom_torsion_atom_site_label_4
_geom_torsion
_geom_torsion_site_symmetry_1
_geom_torsion_site_symmetry_2
_geom_torsion_site_symmetry_3
_geom_torsion_site_symmetry_4
_geom_torsion_publ_flag
C14 N1 C2 C3 -5.3(2) . . . . ?
C10 N1 C2 C3 -152.25(15) . . . . ?
C14 N1 C2 C7 177.20(14) . . . . ?
C10 N1 C2 C7 30.3(2) . . . . ?
C7 C2 C3 C4 3.3(2) . . . . ?
N1 C2 C3 C4 -174.12(15) . . . . ?
C2 C3 C4 C5 -1.1(3) . . . . ?
C3 C4 C5 O21 177.55(17) . . . . ?
C3 C4 C5 C6 -1.9(3) . . . . ?
O21 C5 C6 C7 -176.96(15) . . . . ?
C4 C5 C6 C7 2.5(3) . . . . ?
C5 C6 C7 C2 -0.2(2) . . . . ?
C5 C6 C7 C8 -179.42(16) . . . . ?
C3 C2 C7 C6 -2.7(2) . . . . ?
N1 C2 C7 C6 174.92(14) . . . . ?
C3 C2 C7 C8 176.54(15) . . . . ?
N1 C2 C7 C8 -5.9(2) . . . . ?
C6 C7 C8 C9 169.25(16) . . . . ?
C2 C7 C8 C9 -9.9(2) . . . . ?
C7 C8 C9 C10 1.0(2) . . . . ?
C14 N1 C10 C9 172.77(12) . . . . ?
C2 N1 C10 C9 -37.08(18) . . . . ?
C14 N1 C10 C11 -58.59(15) . . . . ?
C2 N1 C10 C11 91.56(15) . . . . ?
C8 C9 C10 N1 21.6(2) . . . . ?
C8 C9 C10 C11 -101.37(18) . . . . ?
N1 C10 C11 C23 -112.19(19) . . . . ?
C9 C10 C11 C23 13.4(3) . . . . ?
N1 C10 C11 N12 61.79(15) . . . . ?
C9 C10 C11 N12 -172.59(13) . . . . ?
C23 C11 N12 C13 146.34(16) . . . . ?
C10 C11 N12 C13 -28.48(18) . . . . ?
C23 C11 N12 S29 -71.76(17) . . . . ?
C10 C11 N12 S29 113.42(12) . . . . ?
C11 N12 C13 C14 -10.2(2) . . . . ?
S29 N12 C13 C14 -151.53(13) . . . . ?
N12 C13 C14 N1 14.6(2) . . . . ?
N12 C13 C14 C15 -173.25(14) . . . . ?
C2 N1 C14 C13 -126.82(16) . . . . ?
C10 N1 C14 C13 22.1(2) . . . . ?
C2 N1 C14 C15 61.0(2) . . . . ?
C10 N1 C14 C15 -150.07(14) . . . . ?
C13 C14 C15 C20 -139.37(16) . . . . ?
N1 C14 C15 C20 32.7(2) . . . . ?
C13 C14 C15 C16 37.5(2) . . . . ?
N1 C14 C15 C16 -150.42(15) . . . . ?
C20 C15 C16 C17 0.9(2) . . . . ?
C14 C15 C16 C17 -176.03(15) . . . . ?
C15 C16 C17 C18 -1.3(2) . . . . ?
C16 C17 C18 C19 1.5(3) . . . . ?
C16 C17 C18 Cl43 -177.23(13) . . . . ?
C17 C18 C19 C20 -1.2(3) . . . . ?
Cl43 C18 C19 C20 177.53(13) . . . . ?
C18 C19 C20 C15 0.7(2) . . . . ?
C16 C15 C20 C19 -0.6(2) . . . . ?
C14 C15 C20 C19 176.31(15) . . . . ?
C6 C5 O21 C22 178.04(17) . . . . ?
C4 C5 O21 C22 -1.4(3) . . . . ?
N12 C11 C23 C24 174.65(16) . . . . ?
C10 C11 C23 C24 -11.8(3) . . . . ?
C11 C23 C24 O25 121.7(2) . . . . ?
C11 C23 C24 O26 -63.3(2) . . . . ?
O25 C24 O26 C27 -5.3(3) . . . . ?
C23 C24 O26 C27 179.76(15) . . . . ?
C24 O26 C27 C28 -152.94(17) . . . . ?
C13 N12 S29 O31 -160.70(12) . . . . ?
C11 N12 S29 O31 57.77(13) . . . . ?
C13 N12 S29 O30 -31.59(14) . . . . ?
C11 N12 S29 O30 -173.12(11) . . . . ?
C13 N12 S29 C36 83.93(13) . . . . ?
C11 N12 S29 C36 -57.61(12) . . . . ?
O31 S29 C36 C37 152.52(14) . . . . ?
O30 S29 C36 C37 18.40(16) . . . . ?
N12 S29 C36 C37 -93.80(15) . . . . ?
O31 S29 C36 C41 -32.28(16) . . . . ?
O30 S29 C36 C41 -166.40(14) . . . . ?
N12 S29 C36 C41 81.40(15) . . . . ?
C41 C36 C37 C38 0.3(3) . . . . ?
S29 C36 C37 C38 175.47(15) . . . . ?
C36 C37 C38 C39 -0.9(3) . . . . ?
C37 C38 C39 C40 1.1(3) . . . . ?
C37 C38 C39 C42 -179.1(2) . . . . ?
C38 C39 C40 C41 -0.8(3) . . . . ?
C42 C39 C40 C41 179.39(19) . . . . ?
C39 C40 C41 C36 0.2(3) . . . . ?
C37 C36 C41 C40 0.0(3) . . . . ?
S29 C36 C41 C40 -175.12(14) . . . . ?
